data_4077741
loop_
_publ_author_name
'Doherty, Simon'
'Waugh, Mark'
'Scanlan, Tom H.'
'Elsegood, Mark R. J.'
'Clegg, William'

_publ_section_title
;
 Regioselective Addition of Tris(dialkylamino) Phosphines to
 [Fe2(CO)6(\m-PPh2){\m-\h1:\h2-(H)CCCH2}]:&#x00A0; Novel P&#x2212;C
 Coupling Reactions and Unusual Hydrocarbyl Rearrangements
;
_journal_issue 4
_journal_name_full Organometallics
_journal_page_first 679
_journal_paper_doi 10.1021/om980757n
_journal_volume 18
_journal_year 1999
_chemical_formula_sum 'C27 H31 Fe2 N3 O6 P2'
_chemical_formula_weight 667.19
_chemical_name_systematic
;
 ?
;
_space_group_IT_number 4
_symmetry_cell_setting monoclinic
_symmetry_space_group_name_Hall 'P 2yb'
_symmetry_space_group_name_H-M 'P 1 21 1'
_atom_sites_solution_hydrogens geom
_atom_sites_solution_primary direct
_atom_sites_solution_secondary difmap
_audit_creation_method SHELXL-97
_cell_angle_alpha 90.00
_cell_angle_beta 105.853(4)
_cell_angle_gamma 90.00
_cell_formula_units_Z 2
_cell_length_a 9.0206(15)
_cell_length_b 16.567(3)
_cell_length_c 10.5544(17)
_cell_measurement_reflns_used 6813
_cell_measurement_temperature 160(2)
_cell_measurement_theta_max 27.98
_cell_measurement_theta_min 2.00
_cell_volume 1517.3(4)
_computing_cell_refinement 'local programs'
_computing_data_collection 'Bruker SMART'
_computing_data_reduction 'Bruker SAINT'
_computing_molecular_graphics 'Bruker SHELXTL'
_computing_publication_material 'SHELXTL and local programs'
_computing_structure_refinement 'Bruker SHELXTL'
_computing_structure_solution 'Bruker SHELXTL'
_diffrn_ambient_temperature 160(2)
_diffrn_measured_fraction_theta_full 0.995
_diffrn_measured_fraction_theta_max 0.995
_diffrn_measurement_device_type 'Bruker SMART CCD diffractometer'
_diffrn_measurement_method '\w rotation with narrow frames'
_diffrn_radiation_monochromator graphite
_diffrn_radiation_source 'fine-focus sealed tube'
_diffrn_radiation_type MoK\a
_diffrn_radiation_wavelength 0.71073
_diffrn_reflns_av_R_equivalents 0.0361
_diffrn_reflns_av_sigmaI/netI 0.0645
_diffrn_reflns_limit_h_max 9
_diffrn_reflns_limit_h_min -11
_diffrn_reflns_limit_k_max 20
_diffrn_reflns_limit_k_min -19
_diffrn_reflns_limit_l_max 11
_diffrn_reflns_limit_l_min -12
_diffrn_reflns_number 8667
_diffrn_reflns_theta_full 26.00
_diffrn_reflns_theta_max 26.00
_diffrn_reflns_theta_min 2.01
_diffrn_standards_decay_% 0
_diffrn_standards_number 0
_exptl_absorpt_coefficient_mu 1.105
_exptl_absorpt_correction_T_max 0.862
_exptl_absorpt_correction_T_min 0.557
_exptl_absorpt_correction_type empirical
_exptl_crystal_colour yellow
_exptl_crystal_density_diffrn 1.460
_exptl_crystal_density_method 'not measured'
_exptl_crystal_description 'triangular plate'
_exptl_crystal_F_000 688
_exptl_crystal_size_max 0.38
_exptl_crystal_size_mid 0.30
_exptl_crystal_size_min 0.12
_refine_diff_density_max 0.829
_refine_diff_density_min -0.711
_refine_diff_density_rms 0.081
_refine_ls_abs_structure_details 'Flack H D (1983), Acta Cryst. A39, 876-881'
_refine_ls_abs_structure_Flack 0.01(2)
_refine_ls_extinction_method none
_refine_ls_goodness_of_fit_ref 1.015
_refine_ls_hydrogen_treatment mixed
_refine_ls_matrix_type full
_refine_ls_number_parameters 386
_refine_ls_number_reflns 5290
_refine_ls_number_restraints 60
_refine_ls_restrained_S_all 1.015
_refine_ls_R_factor_all 0.0664
_refine_ls_R_factor_gt 0.0522
_refine_ls_shift/su_max 0.000
_refine_ls_shift/su_mean 0.000
_refine_ls_structure_factor_coef Fsqd
_refine_ls_weighting_details 'w=1/[\s^2^(Fo^2^)+(0.0714P)^2^+0.0000P] where P=(Fo^2^+2Fc^2^)/3'
_refine_ls_weighting_scheme calc
_refine_ls_wR_factor_gt 0.1183
_refine_ls_wR_factor_ref 0.1269
_reflns_number_gt 4371
_reflns_number_total 5290
_reflns_threshold_expression >2sigma(I)
_cod_data_source_file om980757n.cif
_cod_data_source_block compounds_3a/4a
_cod_depositor_comments
;
The following automatic conversions were performed:

'_refine_ls_weighting_scheme' value 'calc
w=1/[\s^2^(Fo^2^)+(0.0714P)^2^+0.0000P] where P=(Fo^2^+2Fc^2^)/3' was
changed to 'calc'. New tag '_refine_ls_weighting_details' was
created. The value of the new tag was set to
'w=1/[\s^2^(Fo^2^)+(0.0714P)^2^+0.0000P] where P=(Fo^2^+2Fc^2^)/3'.

Automatic conversion script
Id: cif_fix_values 3143 2015-03-26 13:38:13Z robertas 
;
_cod_original_sg_symbol_H-M 'P 21'
_cod_database_code 4077741

loop_
_symmetry_equiv_pos_as_xyz
'x, y, z'
'-x, y+1/2, -z'

loop_
_atom_site_label
_atom_site_type_symbol
_atom_site_fract_x
_atom_site_fract_y
_atom_site_fract_z
_atom_site_U_iso_or_equiv
_atom_site_adp_type
_atom_site_occupancy
_atom_site_calc_flag
_atom_site_refinement_flags
_atom_site_disorder_assembly
_atom_site_disorder_group
Fe1 Fe 0.65767(8) 0.39611(5) 0.79279(7) 0.0388(2) Uani 1 d . . .
Fe2 Fe 0.77492(9) 0.46193(5) 0.62108(7) 0.0406(2) Uani 1 d . . .
C1 C 0.6798(9) 0.3635(5) 0.6167(9) 0.0318(19) Uani 0.668(11) d PU A 1
C2 C 0.6225(10) 0.2960(5) 0.5493(8) 0.0315(19) Uani 0.668(11) d PU A 1
C1A C 0.676(2) 0.3328(11) 0.558(2) 0.028(3) Uani 0.332(11) d PU A 2
C2A C 0.6274(17) 0.3035(9) 0.6565(15) 0.032(3) Uani 0.332(11) d PU A 2
C3 C 0.5500(8) 0.2265(4) 0.6239(8) 0.0578(17) Uani 1 d U . .
H3A H 0.6334 0.1988 0.6885 0.087 Uiso 0.668(11) calc PR A 1
H3B H 0.4929 0.1874 0.5591 0.087 Uiso 0.668(11) calc PR A 1
H3C H 0.4800 0.2515 0.6690 0.087 Uiso 0.668(11) calc PR A 1
H3D H 0.5161 0.2070 0.6991 0.087 Uiso 0.332(11) calc PR A 2
H3E H 0.6212 0.1873 0.6030 0.087 Uiso 0.332(11) calc PR A 2
H3F H 0.4603 0.2331 0.5475 0.087 Uiso 0.332(11) calc PR A 2
P1 P 0.62466(18) 0.28269(9) 0.38678(14) 0.0400(3) Uani 1 d U . .
N1 N 0.6726(6) 0.1869(3) 0.3869(5) 0.0476(12) Uani 1 d . . .
C4 C 0.7916(7) 0.1489(4) 0.4926(7) 0.0586(18) Uani 1 d . . .
H4A H 0.7494 0.1003 0.5230 0.088 Uiso 1 calc R . .
H4B H 0.8257 0.1868 0.5660 0.088 Uiso 1 calc R . .
H4C H 0.8794 0.1340 0.4595 0.088 Uiso 1 calc R . .
C5 C 0.6314(11) 0.1404(4) 0.2643(9) 0.080(2) Uani 1 d . . .
H5A H 0.7173 0.1415 0.2241 0.120 Uiso 1 calc R . .
H5B H 0.5398 0.1641 0.2034 0.120 Uiso 1 calc R . .
H5C H 0.6096 0.0844 0.2833 0.120 Uiso 1 calc R . .
N2 N 0.4464(6) 0.3005(3) 0.3018(5) 0.0486(12) Uani 1 d . . .
C6 C 0.3198(7) 0.3094(4) 0.3616(7) 0.0559(17) Uani 1 d . . .
H6A H 0.2513 0.3528 0.3171 0.084 Uiso 1 calc R . .
H6B H 0.3609 0.3228 0.4551 0.084 Uiso 1 calc R . .
H6C H 0.2619 0.2587 0.3529 0.084 Uiso 1 calc R . .
C7 C 0.3939(8) 0.2951(4) 0.1578(6) 0.0577(17) Uani 1 d . . .
H7A H 0.3305 0.2466 0.1323 0.087 Uiso 1 calc R . .
H7B H 0.4835 0.2920 0.1223 0.087 Uiso 1 calc R . .
H7C H 0.3328 0.3430 0.1225 0.087 Uiso 1 calc R . .
N3 N 0.7270(5) 0.3318(3) 0.3078(4) 0.0375(10) Uani 1 d . . .
C8 C 0.8764(7) 0.3022(4) 0.2965(6) 0.0486(15) Uani 1 d . . .
H8A H 0.8679 0.2883 0.2046 0.073 Uiso 1 calc R . .
H8B H 0.9065 0.2542 0.3519 0.073 Uiso 1 calc R . .
H8C H 0.9545 0.3444 0.3256 0.073 Uiso 1 calc R . .
C9 C 0.6782(7) 0.4094(3) 0.2362(6) 0.0466(14) Uani 1 d . . .
H9A H 0.7567 0.4508 0.2701 0.070 Uiso 1 calc R . .
H9B H 0.5799 0.4269 0.2497 0.070 Uiso 1 calc R . .
H9C H 0.6661 0.4015 0.1419 0.070 Uiso 1 calc R . .
C10 C 0.4570(6) 0.4100(3) 0.7115(6) 0.0399(13) Uani 1 d . . .
O10 O 0.3319(5) 0.4189(2) 0.6555(4) 0.0529(11) Uani 1 d . . .
C11 C 0.6646(6) 0.4802(4) 0.9015(5) 0.0392(13) Uani 1 d . . .
O11 O 0.6601(5) 0.5352(3) 0.9671(4) 0.0522(11) Uani 1 d . . .
C12 C 0.6514(8) 0.3120(4) 0.8957(6) 0.0499(16) Uani 1 d . . .
O12 O 0.6510(6) 0.2586(3) 0.9632(5) 0.0700(14) Uani 1 d . . .
C13 C 0.8255(9) 0.5599(4) 0.6996(6) 0.0574(18) Uani 1 d . . .
O13 O 0.8557(8) 0.6204(3) 0.7495(5) 0.0868(19) Uani 1 d . . .
C14 C 0.6012(8) 0.4950(4) 0.5095(6) 0.0522(17) Uani 1 d . . .
O14 O 0.4865(6) 0.5156(3) 0.4383(4) 0.0664(14) Uani 1 d . . .
C15 C 0.9071(6) 0.4626(4) 0.5265(5) 0.0389(12) Uani 1 d . . .
O15 O 0.9996(5) 0.4680(3) 0.4694(4) 0.0520(10) Uani 1 d . . .
P2 P 0.90268(15) 0.39784(9) 0.80086(12) 0.0346(3) Uani 1 d . . .
C16 C 1.0048(6) 0.3028(3) 0.7919(5) 0.0342(12) Uani 1 d . . .
C17 C 1.0168(8) 0.2453(4) 0.8898(6) 0.0533(16) Uani 1 d . . .
H17 H 0.9710 0.2550 0.9594 0.064 Uiso 1 calc R . .
C18 C 1.0964(8) 0.1732(4) 0.8863(7) 0.0566(18) Uani 1 d . . .
H18 H 1.1035 0.1339 0.9532 0.068 Uiso 1 calc R . .
C19 C 1.1634(7) 0.1591(4) 0.7884(6) 0.0541(17) Uani 1 d . . .
H19 H 1.2188 0.1105 0.7870 0.065 Uiso 1 calc R . .
C20 C 1.1504(8) 0.2159(4) 0.6905(7) 0.0577(17) Uani 1 d . . .
H20 H 1.1966 0.2059 0.6211 0.069 Uiso 1 calc R . .
C21 C 1.0704(6) 0.2878(4) 0.6919(6) 0.0403(13) Uani 1 d . . .
H21 H 1.0616 0.3262 0.6235 0.048 Uiso 1 calc R . .
C22 C 1.0427(6) 0.4504(3) 0.9336(5) 0.0349(12) Uani 1 d . . .
C23 C 1.1710(7) 0.4876(4) 0.9096(6) 0.0477(15) Uani 1 d . . .
H23 H 1.1860 0.4855 0.8240 0.057 Uiso 1 calc R . .
C24 C 1.2761(7) 0.5274(4) 1.0093(7) 0.0543(16) Uani 1 d . . .
H24 H 1.3634 0.5524 0.9921 0.065 Uiso 1 calc R . .
C25 C 1.2556(8) 0.5312(4) 1.1330(6) 0.0509(16) Uani 1 d . . .
H25 H 1.3278 0.5596 1.2008 0.061 Uiso 1 calc R . .
C26 C 1.1324(7) 0.4946(4) 1.1594(5) 0.0468(15) Uani 1 d . . .
H26 H 1.1190 0.4966 1.2455 0.056 Uiso 1 calc R . .
C27 C 1.0260(6) 0.4540(4) 1.0588(5) 0.0429(13) Uani 1 d . . .
H27 H 0.9402 0.4283 1.0773 0.051 Uiso 1 calc R . .

loop_
_atom_site_aniso_label
_atom_site_aniso_U_11
_atom_site_aniso_U_22
_atom_site_aniso_U_33
_atom_site_aniso_U_23
_atom_site_aniso_U_13
_atom_site_aniso_U_12
Fe1 0.0370(4) 0.0379(4) 0.0360(4) -0.0081(4) 0.0005(3) 0.0102(4)
Fe2 0.0502(5) 0.0339(4) 0.0344(4) 0.0084(4) 0.0061(3) 0.0146(4)
C1 0.027(4) 0.014(4) 0.047(4) 0.005(3) -0.002(4) 0.001(3)
C2 0.033(5) 0.017(4) 0.040(4) -0.004(3) 0.003(3) 0.001(3)
C1A 0.025(8) 0.006(8) 0.051(6) -0.009(5) 0.006(7) 0.000(6)
C2A 0.028(7) 0.025(6) 0.036(5) -0.008(6) -0.003(6) -0.005(5)
C3 0.057(4) 0.027(3) 0.098(4) -0.012(3) 0.036(4) -0.018(3)
P1 0.0460(8) 0.0329(8) 0.0404(7) 0.0056(6) 0.0106(6) 0.0153(6)
N1 0.048(3) 0.027(3) 0.070(3) 0.008(2) 0.020(3) 0.007(2)
C4 0.052(4) 0.035(3) 0.089(5) 0.021(3) 0.020(4) 0.016(3)
C5 0.110(7) 0.029(4) 0.097(6) 0.002(4) 0.021(5) 0.010(4)
N2 0.045(3) 0.047(3) 0.050(3) 0.006(2) 0.008(2) 0.010(2)
C6 0.041(3) 0.043(4) 0.081(5) 0.001(3) 0.011(3) 0.001(3)
C7 0.052(4) 0.058(4) 0.054(4) 0.000(3) -0.001(3) 0.002(3)
N3 0.047(3) 0.026(2) 0.034(2) 0.0022(19) 0.000(2) 0.005(2)
C8 0.048(4) 0.044(4) 0.055(4) 0.000(3) 0.015(3) -0.003(3)
C9 0.064(4) 0.023(3) 0.043(3) 0.002(2) -0.002(3) 0.002(3)
C10 0.039(3) 0.029(3) 0.048(3) -0.010(3) 0.005(3) 0.003(2)
O10 0.038(2) 0.046(3) 0.067(3) -0.015(2) 0.001(2) 0.0036(18)
C11 0.037(3) 0.037(3) 0.039(3) 0.000(3) 0.003(2) 0.000(2)
O11 0.056(3) 0.039(2) 0.057(2) -0.017(2) 0.006(2) -0.003(2)
C12 0.054(4) 0.033(3) 0.055(4) -0.008(3) 0.002(3) -0.004(3)
O12 0.081(4) 0.041(3) 0.083(3) 0.001(3) 0.014(3) -0.007(3)
C13 0.078(5) 0.049(4) 0.039(3) 0.013(3) 0.005(3) 0.017(4)
O13 0.141(5) 0.036(3) 0.071(3) -0.006(3) 0.007(3) 0.020(3)
C14 0.077(5) 0.032(3) 0.041(3) -0.001(3) 0.004(3) 0.025(3)
O14 0.077(3) 0.055(3) 0.052(3) 0.001(2) -0.008(2) 0.034(3)
C15 0.046(3) 0.024(3) 0.037(3) 0.000(2) -0.005(2) -0.006(3)
O15 0.054(2) 0.049(3) 0.050(2) 0.004(2) 0.010(2) -0.014(2)
P2 0.0386(7) 0.0317(7) 0.0310(6) 0.0044(6) 0.0054(5) 0.0106(7)
C16 0.033(3) 0.027(3) 0.035(3) 0.002(2) -0.004(2) 0.001(2)
C17 0.062(4) 0.052(4) 0.048(3) 0.013(3) 0.019(3) 0.019(3)
C18 0.063(4) 0.032(3) 0.065(4) 0.009(3) 0.002(3) 0.018(3)
C19 0.051(4) 0.031(3) 0.073(5) -0.005(3) 0.004(3) 0.009(3)
C20 0.055(4) 0.056(4) 0.068(4) -0.009(3) 0.026(3) 0.010(3)
C21 0.040(3) 0.034(3) 0.047(3) 0.005(3) 0.012(3) 0.005(2)
C22 0.041(3) 0.025(3) 0.033(3) 0.006(2) 0.001(2) 0.011(2)
C23 0.056(4) 0.047(4) 0.044(3) 0.007(3) 0.021(3) -0.001(3)
C24 0.049(4) 0.045(4) 0.064(4) 0.008(3) 0.008(3) -0.010(3)
C25 0.057(4) 0.037(3) 0.046(3) 0.002(3) -0.007(3) -0.002(3)
C26 0.058(4) 0.047(4) 0.031(3) 0.002(3) 0.006(3) 0.002(3)
C27 0.045(3) 0.041(3) 0.040(3) 0.008(3) 0.007(2) 0.001(3)

loop_
_atom_type_symbol
_atom_type_description
_atom_type_scat_dispersion_real
_atom_type_scat_dispersion_imag
_atom_type_scat_source
C C 0.0033 0.0016 'International Tables Vol C Tables 4.2.6.8 and 6.1.1.4'
H H 0.0000 0.0000 'International Tables Vol C Tables 4.2.6.8 and 6.1.1.4'
N N 0.0061 0.0033 'International Tables Vol C Tables 4.2.6.8 and 6.1.1.4'
O O 0.0106 0.0060 'International Tables Vol C Tables 4.2.6.8 and 6.1.1.4'
P P 0.1023 0.0942 'International Tables Vol C Tables 4.2.6.8 and 6.1.1.4'
Fe Fe 0.3463 0.8444 'International Tables Vol C Tables 4.2.6.8 and 6.1.1.4'

loop_
_geom_angle_atom_site_label_1
_geom_angle_atom_site_label_2
_geom_angle_atom_site_label_3
_geom_angle
C12 Fe1 C10 101.3(3)
C12 Fe1 C11 102.7(2)
C10 Fe1 C11 93.5(2)
C12 Fe1 C1 112.6(3)
C10 Fe1 C1 86.2(3)
C11 Fe1 C1 144.1(3)
C12 Fe1 C2A 79.8(5)
C10 Fe1 C2A 80.7(4)
C11 Fe1 C2A 174.0(5)
C1 Fe1 C2A 34.9(5)
C12 Fe1 P2 100.8(2)
C10 Fe1 P2 153.30(19)
C11 Fe1 P2 96.10(19)
C1 Fe1 P2 71.5(2)
C2A Fe1 P2 88.7(4)
C12 Fe1 Fe2 148.1(2)
C10 Fe1 Fe2 99.43(19)
C11 Fe1 Fe2 99.88(19)
C1 Fe1 Fe2 45.2(2)
C2A Fe1 Fe2 80.0(5)
P2 Fe1 Fe2 54.38(4)
C15 Fe2 C14 103.6(3)
C15 Fe2 C13 97.4(3)
C14 Fe2 C13 95.4(3)
C15 Fe2 C1 112.1(4)
C14 Fe2 C1 86.3(3)
C13 Fe2 C1 149.2(4)
C15 Fe2 P2 102.50(17)
C14 Fe2 P2 151.8(2)
C13 Fe2 P2 91.74(19)
C1 Fe2 P2 74.0(3)
C15 Fe2 C1A 96.4(5)
C14 Fe2 C1A 83.9(5)
C13 Fe2 C1A 166.0(6)
C1 Fe2 C1A 16.9(5)
P2 Fe2 C1A 82.7(4)
C15 Fe2 Fe1 151.34(19)
C14 Fe2 Fe1 98.0(2)
C13 Fe2 Fe1 99.0(2)
C1 Fe2 Fe1 50.5(3)
P2 Fe2 Fe1 53.80(4)
C1A Fe2 Fe1 67.3(5)
C2 C1 Fe2 149.0(8)
C2 C1 Fe1 126.4(7)
Fe2 C1 Fe1 84.3(4)
C1 C2 C3 118.5(7)
C1 C2 P1 121.4(8)
C3 C2 P1 120.1(6)
C2A C1A P1 122.1(14)
C2A C1A Fe2 107.3(13)
P1 C1A Fe2 129.3(10)
C1A C2A C3 112.2(14)
C1A C2A Fe1 105.2(12)
C3 C2A Fe1 141.3(11)
C2A C3 C2 42.4(7)
N3 P1 N2 103.9(2)
N3 P1 N1 107.3(3)
N2 P1 N1 113.1(3)
N3 P1 C2 127.3(4)
N2 P1 C2 104.1(3)
N1 P1 C2 101.3(4)
N3 P1 C1A 104.0(6)
N2 P1 C1A 112.5(5)
N1 P1 C1A 114.8(5)
C2 P1 C1A 23.4(5)
C4 N1 C5 113.8(5)
C4 N1 P1 123.7(5)
C5 N1 P1 120.2(4)
C6 N2 C7 112.7(5)
C6 N2 P1 123.3(4)
C7 N2 P1 123.1(4)
C8 N3 C9 113.3(5)
C8 N3 P1 122.6(4)
C9 N3 P1 124.1(4)
O10 C10 Fe1 177.2(5)
O11 C11 Fe1 175.9(5)
O12 C12 Fe1 178.4(6)
O13 C13 Fe2 179.1(7)
O14 C14 Fe2 178.6(7)
O15 C15 Fe2 174.8(5)
C22 P2 C16 101.3(2)
C22 P2 Fe1 120.98(18)
C16 P2 Fe1 120.06(18)
C22 P2 Fe2 121.24(17)
C16 P2 Fe2 121.29(17)
Fe1 P2 Fe2 71.82(5)
C21 C16 C17 119.2(5)
C21 C16 P2 121.6(4)
C17 C16 P2 119.2(4)
C16 C17 C18 120.1(6)
C19 C18 C17 120.5(6)
C18 C19 C20 119.4(6)
C19 C20 C21 120.9(6)
C16 C21 C20 119.9(6)
C27 C22 C23 118.1(5)
C27 C22 P2 121.6(4)
C23 C22 P2 120.4(4)
C24 C23 C22 120.4(6)
C25 C24 C23 120.5(6)
C26 C25 C24 120.3(6)
C25 C26 C27 119.4(5)
C22 C27 C26 121.4(5)

loop_
_geom_bond_atom_site_label_1
_geom_bond_atom_site_label_2
_geom_bond_distance
Fe1 C12 1.777(7)
Fe1 C10 1.793(6)
Fe1 C11 1.795(6)
Fe1 C1 1.997(10)
Fe1 C2A 2.069(15)
Fe1 P2 2.1886(15)
Fe1 Fe2 2.5767(11)
Fe2 C15 1.752(6)
Fe2 C14 1.770(6)
Fe2 C13 1.824(8)
Fe2 C1 1.838(8)
Fe2 P2 2.2048(14)
Fe2 C1A 2.34(2)
C1 C2 1.350(13)
C2 C3 1.630(11)
C2 P1 1.734(8)
C1A C2A 1.32(3)
C1A P1 1.93(2)
C2A C3 1.450(16)
P1 N3 1.621(5)
P1 N2 1.640(5)
P1 N1 1.645(5)
N1 C4 1.462(8)
N1 C5 1.464(9)
N2 C6 1.456(8)
N2 C7 1.466(7)
N3 C8 1.469(8)
N3 C9 1.496(7)
C10 O10 1.131(6)
C11 O11 1.151(7)
C12 O12 1.137(8)
C13 O13 1.130(8)
C14 O14 1.152(7)
C15 O15 1.159(6)
P2 C22 1.830(5)
P2 C16 1.840(5)
C16 C21 1.367(8)
C16 C17 1.387(8)
C17 C18 1.400(9)
C18 C19 1.352(9)
C19 C20 1.379(9)
C20 C21 1.394(9)
C22 C27 1.372(7)
C22 C23 1.394(8)
C23 C24 1.376(9)
C24 C25 1.370(9)
C25 C26 1.360(9)
C26 C27 1.394(8)
